data_4309667
loop_
_publ_author_name
'Katarzyna Rudzka'
'Atta M. Arif'
'Lisa M. Berreau'

_publ_section_title
;
Chemistry of a Ni(II) Acetohydroxamic Acid Complex: Formation, Reactivity
with Water, and Attempted Preparation of Zinc and Cobalt Analogues
;
_journal_name_full 'Inorganic Chemistry'
_journal_page_first 7234
_journal_page_last 7242
_journal_paper_doi 10.1021/ic0508122
_journal_volume 44
_journal_year 2005
_chemical_formula_moiety 'C35 H35 Co N5 O,2(Cl O4)'
_chemical_formula_sum 'C35 H35 Cl2 Co N5 O9'
_chemical_formula_weight 799.51
_chemical_name_systematic
; 
 ? 
;
_space_group_IT_number 2
_symmetry_cell_setting triclinic
_symmetry_space_group_name_Hall '-P 1'
_symmetry_space_group_name_H-M 'P -1'
_atom_sites_solution_hydrogens geom
_atom_sites_solution_primary direct
_atom_sites_solution_secondary difmap
_audit_creation_method SHELXL-97
_cell_angle_alpha 86.6445(13)
_cell_angle_beta 70.8059(11)
_cell_angle_gamma 67.9376(11)
_cell_formula_units_Z 2
_cell_length_a 11.1919(2)
_cell_length_b 11.7809(2)
_cell_length_c 14.6419(3)
_cell_measurement_reflns_used 6006
_cell_measurement_temperature 150(1)
_cell_measurement_theta_max 27.485
_cell_measurement_theta_min 1.018
_cell_volume 1685.06(6)
_computing_cell_refinement DENZO-SMN
_computing_data_collection 'Nonius COLLECT'
_computing_data_reduction DENZO-SMN
_computing_molecular_graphics 'WinGX, Ortep3'
_computing_structure_refinement 'SHELXL-97 (Sheldrick, 1997)'
_computing_structure_solution SIR97
_diffrn_ambient_temperature 150(1)
_diffrn_measured_fraction_theta_full 0.993
_diffrn_measured_fraction_theta_max 0.993
_diffrn_measurement_device_type 'Nonius KappaCCD Diffractometer'
_diffrn_measurement_method 'Phi plus Omega scan'
_diffrn_radiation_monochromator graphite
_diffrn_radiation_source 'fine-focus sealed tube'
_diffrn_radiation_type MoK\a
_diffrn_radiation_wavelength 0.71073
_diffrn_reflns_av_R_equivalents 0.0254
_diffrn_reflns_av_sigmaI/netI 0.0484
_diffrn_reflns_limit_h_max 14
_diffrn_reflns_limit_h_min -13
_diffrn_reflns_limit_k_max 15
_diffrn_reflns_limit_k_min -15
_diffrn_reflns_limit_l_max 18
_diffrn_reflns_limit_l_min -17
_diffrn_reflns_number 12467
_diffrn_reflns_theta_full 27.48
_diffrn_reflns_theta_max 27.48
_diffrn_reflns_theta_min 2.12
_exptl_absorpt_coefficient_mu 0.734
_exptl_absorpt_correction_T_max 0.9436
_exptl_absorpt_correction_T_min 0.7833
_exptl_absorpt_correction_type multi-scan
_exptl_absorpt_process_details 'DENZO-SMN (Otwinowski & Minor, 1997)'
_exptl_crystal_colour green
_exptl_crystal_density_diffrn 1.576
_exptl_crystal_density_method 'not measured'
_exptl_crystal_description plate
_exptl_crystal_F_000 826
_exptl_crystal_size_max 0.35
_exptl_crystal_size_mid 0.28
_exptl_crystal_size_min 0.08
_refine_diff_density_max 0.478
_refine_diff_density_min -0.382
_refine_diff_density_rms 0.067
_refine_ls_extinction_coef 0.0051(5)
_refine_ls_extinction_expression Fc^*^=kFc[1+0.001xFc^2^\l^3^/sin(2\q)]^-1/4^
_refine_ls_extinction_method SHELXL
_refine_ls_goodness_of_fit_ref 1.070
_refine_ls_hydrogen_treatment mixed
_refine_ls_matrix_type full
_refine_ls_number_parameters 610
_refine_ls_number_reflns 7677
_refine_ls_number_restraints 0
_refine_ls_restrained_S_all 1.070
_refine_ls_R_factor_all 0.0565
_refine_ls_R_factor_gt 0.0384
_refine_ls_shift/su_max 0.001
_refine_ls_shift/su_mean 0.000
_refine_ls_structure_factor_coef Fsqd
_refine_ls_weighting_details 'calc w=1/[\s^2^(Fo^2^)+(0.0223P)^2^+1.3155P] where P=(Fo^2^+2Fc^2^)/3'
_refine_ls_weighting_scheme calc
_refine_ls_wR_factor_gt 0.0786
_refine_ls_wR_factor_ref 0.0878
_reflns_number_gt 6143
_reflns_number_total 7677
_reflns_threshold_expression >2sigma(I)
_cod_data_source_file ic0508122si20050519_102522_3.cif
_cod_data_source_block usu124
_cod_depositor_comments
;
The following automatic conversions were performed:
'_exptl_absorpt_correction_type' value 'Multi-scan' changed to
'multi-scan' according to
'/home/saulius/struct/CIF-dictionaries/cif_core.dic' dictionary named
'cif_core.dic' version 2.4.1 from 2010-06-29.

Automatic conversion script
Id: cif_fix_enum 1527 2010-12-29 10:47:43Z saulius 
;
_cod_original_cell_volume 1685.06(5)
_cod_database_code 4309667

loop_
_symmetry_equiv_pos_as_xyz
'x, y, z'
'-x, -y, -z'

loop_
_atom_site_label
_atom_site_type_symbol
_atom_site_fract_x
_atom_site_fract_y
_atom_site_fract_z
_atom_site_U_iso_or_equiv
_atom_site_adp_type
_atom_site_occupancy
_atom_site_symmetry_multiplicity
_atom_site_calc_flag
_atom_site_refinement_flags
_atom_site_disorder_assembly
_atom_site_disorder_group
Co1 Co 0.95311(3) 0.16144(2) 0.259503(19) 0.01605(9) Uani 1 1 d . . .
Cl1 Cl 0.54463(5) 0.66678(5) 0.01098(4) 0.02622(13) Uani 1 1 d . . .
Cl2 Cl 0.81962(6) 0.56390(5) 0.31590(4) 0.02633(13) Uani 1 1 d . . .
O1 O 0.75333(14) 0.22280(12) 0.29508(10) 0.0184(3) Uani 1 1 d . . .
O2 O 0.56139(17) 0.60435(15) 0.09647(11) 0.0337(4) Uani 1 1 d . . .
O3 O 0.43299(17) 0.65499(16) -0.00997(13) 0.0360(4) Uani 1 1 d . . .
O4 O 0.66960(17) 0.61461(16) -0.06998(12) 0.0352(4) Uani 1 1 d . . .
O5 O 0.51575(18) 0.79548(15) 0.02880(13) 0.0365(4) Uani 1 1 d . . .
O6 O 0.7693(2) 0.65004(19) 0.39738(14) 0.0528(6) Uani 1 1 d . . .
O7 O 0.80377(19) 0.45109(16) 0.34620(15) 0.0431(5) Uani 1 1 d . . .
O8 O 0.96299(18) 0.53951(16) 0.26747(13) 0.0409(4) Uani 1 1 d . . .
O9 O 0.7457(2) 0.61488(18) 0.25019(15) 0.0528(5) Uani 1 1 d . . .
N1 N 0.71993(19) 0.35634(16) 0.17772(13) 0.0197(4) Uani 1 1 d . . .
N2 N 0.96134(17) 0.26194(15) 0.14056(12) 0.0179(4) Uani 1 1 d . . .
N3 N 1.16267(17) 0.14275(15) 0.21309(12) 0.0187(4) Uani 1 1 d . . .
N4 N 1.05503(17) -0.02516(15) 0.21665(12) 0.0183(4) Uani 1 1 d . . .
N5 N 0.97631(17) 0.20779(15) 0.38705(12) 0.0178(4) Uani 1 1 d . . .
C1 C 0.4335(3) 0.4284(3) 0.2585(2) 0.0398(7) Uani 1 1 d . . .
C2 C 0.5012(3) 0.4308(2) 0.40477(19) 0.0330(6) Uani 1 1 d . . .
C3 C 0.4852(3) 0.2410(2) 0.3523(2) 0.0313(5) Uani 1 1 d . . .
C4 C 0.5222(2) 0.35208(18) 0.31619(15) 0.0194(4) Uani 1 1 d . . .
C5 C 0.6754(2) 0.30499(17) 0.26018(14) 0.0168(4) Uani 1 1 d . . .
C6 C 0.8536(2) 0.33575(18) 0.11584(14) 0.0180(4) Uani 1 1 d . . .
C7 C 0.8685(2) 0.39303(19) 0.02937(15) 0.0228(5) Uani 1 1 d . . .
C8 C 0.9987(2) 0.37645(19) -0.03118(15) 0.0231(5) Uani 1 1 d . . .
C9 C 1.1111(2) 0.30224(19) -0.00618(15) 0.0223(5) Uani 1 1 d . . .
C10 C 1.0893(2) 0.24497(18) 0.07899(15) 0.0199(4) Uani 1 1 d . . .
C11 C 1.2051(2) 0.1534(2) 0.10775(16) 0.0229(5) Uani 1 1 d . . .
C12 C 1.2391(2) 0.02034(19) 0.23895(17) 0.0226(4) Uani 1 1 d . . .
C13 C 1.1833(2) -0.07162(18) 0.22095(14) 0.0191(4) Uani 1 1 d . . .
C14 C 1.2606(2) -0.1962(2) 0.20972(16) 0.0245(5) Uani 1 1 d . . .
C15 C 1.2025(2) -0.2768(2) 0.19750(16) 0.0264(5) Uani 1 1 d . . .
C16 C 1.0713(2) -0.23079(19) 0.19451(15) 0.0238(5) Uani 1 1 d . . .
C17 C 1.0003(2) -0.10433(18) 0.20026(14) 0.0193(4) Uani 1 1 d . . .
C18 C 0.8701(2) -0.05322(18) 0.17935(15) 0.0208(4) Uani 1 1 d . . .
C19 C 0.8531(2) 0.03554(19) 0.11228(16) 0.0227(5) Uani 1 1 d . . .
C20 C 0.7377(2) 0.0762(2) 0.08469(17) 0.0266(5) Uani 1 1 d . . .
C21 C 0.6386(3) 0.0267(2) 0.12267(17) 0.0306(5) Uani 1 1 d . . .
C22 C 0.6549(3) -0.0621(2) 0.18816(17) 0.0306(5) Uani 1 1 d . . .
C23 C 0.7692(2) -0.1023(2) 0.21735(17) 0.0260(5) Uani 1 1 d . . .
C24 C 1.1646(2) 0.2439(2) 0.26659(16) 0.0228(5) Uani 1 1 d . . .
C25 C 1.0699(2) 0.25995(18) 0.36943(15) 0.0203(4) Uani 1 1 d . . .
C26 C 1.0754(2) 0.3280(2) 0.44101(17) 0.0257(5) Uani 1 1 d . . .
C27 C 0.9814(3) 0.3449(2) 0.53236(17) 0.0292(5) Uani 1 1 d . . .
C28 C 0.8865(3) 0.2906(2) 0.55133(16) 0.0271(5) Uani 1 1 d . . .
C29 C 0.8873(2) 0.21970(18) 0.47839(15) 0.0201(4) Uani 1 1 d . . .
C30 C 0.7956(2) 0.15104(19) 0.49885(15) 0.0211(4) Uani 1 1 d . . .
C31 C 0.6614(2) 0.2032(2) 0.56297(16) 0.0274(5) Uani 1 1 d . . .
C32 C 0.5763(3) 0.1384(3) 0.58469(19) 0.0356(6) Uani 1 1 d . . .
C33 C 0.6238(3) 0.0202(3) 0.5443(2) 0.0373(6) Uani 1 1 d . . .
C34 C 0.7561(3) -0.0331(2) 0.48064(19) 0.0330(6) Uani 1 1 d . . .
C35 C 0.8420(2) 0.0317(2) 0.45826(16) 0.0247(5) Uani 1 1 d . . .
H1A H 0.446(2) 0.378(2) 0.2044(18) 0.020(6) Uiso 1 1 d . . .
H1B H 0.449(4) 0.506(3) 0.240(3) 0.071(11) Uiso 1 1 d . . .
H1C H 0.331(3) 0.451(2) 0.301(2) 0.044(8) Uiso 1 1 d . . .
H1N H 0.663(3) 0.407(2) 0.1589(18) 0.027(7) Uiso 1 1 d . . .
H2A H 0.560(3) 0.380(3) 0.445(2) 0.054(9) Uiso 1 1 d . . .
H2B H 0.525(3) 0.502(3) 0.376(2) 0.054(9) Uiso 1 1 d . . .
H2C H 0.403(3) 0.463(2) 0.4430(19) 0.033(7) Uiso 1 1 d . . .
H3A H 0.495(3) 0.192(3) 0.297(2) 0.049(8) Uiso 1 1 d . . .
H3B H 0.544(3) 0.188(3) 0.390(2) 0.045(8) Uiso 1 1 d . . .
H3C H 0.390(3) 0.270(2) 0.396(2) 0.040(7) Uiso 1 1 d . . .
H7 H 0.793(3) 0.442(2) 0.0142(17) 0.027(6) Uiso 1 1 d . . .
H8 H 1.008(2) 0.418(2) -0.0901(17) 0.022(6) Uiso 1 1 d . . .
H9 H 1.201(3) 0.289(2) -0.0447(17) 0.026(6) Uiso 1 1 d . . .
H11A H 1.282(3) 0.175(2) 0.0870(17) 0.024(6) Uiso 1 1 d . . .
H11B H 1.228(2) 0.073(2) 0.0778(17) 0.024(6) Uiso 1 1 d . . .
H12A H 1.232(3) 0.026(2) 0.3107(19) 0.031(7) Uiso 1 1 d . . .
H12B H 1.334(3) -0.006(2) 0.2036(17) 0.024(6) Uiso 1 1 d . . .
H14 H 1.349(3) -0.220(2) 0.2111(18) 0.033(7) Uiso 1 1 d . . .
H15 H 1.254(3) -0.362(2) 0.1889(18) 0.032(7) Uiso 1 1 d . . .
H16 H 1.031(2) -0.283(2) 0.1841(16) 0.022(6) Uiso 1 1 d . . .
H19 H 0.925(2) 0.064(2) 0.0816(17) 0.023(6) Uiso 1 1 d . . .
H20 H 0.724(3) 0.137(2) 0.0428(19) 0.035(7) Uiso 1 1 d . . .
H21 H 0.562(3) 0.053(2) 0.1036(19) 0.038(7) Uiso 1 1 d . . .
H22 H 0.587(3) -0.098(2) 0.2133(19) 0.035(7) Uiso 1 1 d . . .
H23 H 0.784(2) -0.165(2) 0.2593(17) 0.025(6) Uiso 1 1 d . . .
H24A H 1.133(3) 0.319(2) 0.2344(18) 0.029(6) Uiso 1 1 d . . .
H24B H 1.254(2) 0.231(2) 0.2657(16) 0.021(6) Uiso 1 1 d . . .
H26 H 1.145(2) 0.361(2) 0.4258(17) 0.024(6) Uiso 1 1 d . . .
H27 H 0.983(3) 0.391(2) 0.583(2) 0.040(7) Uiso 1 1 d . . .
H28 H 0.823(3) 0.295(2) 0.6153(19) 0.031(7) Uiso 1 1 d . . .
H31 H 0.629(3) 0.286(3) 0.5909(19) 0.041(8) Uiso 1 1 d . . .
H32 H 0.483(3) 0.177(3) 0.627(2) 0.050(8) Uiso 1 1 d . . .
H33 H 0.565(3) -0.027(3) 0.556(2) 0.050(8) Uiso 1 1 d . . .
H34 H 0.792(3) -0.111(3) 0.452(2) 0.042(8) Uiso 1 1 d . . .
H35 H 0.935(2) -0.0043(19) 0.4185(16) 0.015(5) Uiso 1 1 d . . .

loop_
_atom_site_aniso_label
_atom_site_aniso_U_11
_atom_site_aniso_U_22
_atom_site_aniso_U_33
_atom_site_aniso_U_23
_atom_site_aniso_U_13
_atom_site_aniso_U_12
Co1 0.01355(15) 0.01630(14) 0.01822(14) 0.00214(10) -0.00564(11) -0.00535(11)
Cl1 0.0217(3) 0.0282(3) 0.0270(3) 0.0076(2) -0.0076(2) -0.0089(2)
Cl2 0.0314(3) 0.0228(3) 0.0275(3) 0.0047(2) -0.0113(2) -0.0121(2)
O1 0.0158(7) 0.0181(7) 0.0208(7) 0.0037(6) -0.0069(6) -0.0056(6)
O2 0.0329(9) 0.0332(9) 0.0266(8) 0.0094(7) -0.0087(7) -0.0056(7)
O3 0.0236(9) 0.0432(10) 0.0438(10) 0.0032(8) -0.0137(8) -0.0135(8)
O4 0.0230(9) 0.0484(10) 0.0265(8) 0.0040(8) -0.0030(7) -0.0099(8)
O5 0.0360(10) 0.0282(9) 0.0447(10) 0.0098(8) -0.0103(8) -0.0153(8)
O6 0.0465(12) 0.0583(13) 0.0453(11) -0.0234(10) -0.0081(10) -0.0132(10)
O7 0.0429(11) 0.0344(9) 0.0653(13) 0.0253(9) -0.0267(10) -0.0246(8)
O8 0.0347(10) 0.0412(10) 0.0406(10) 0.0054(8) 0.0000(8) -0.0187(8)
O9 0.0722(15) 0.0445(11) 0.0594(13) 0.0230(10) -0.0481(12) -0.0214(10)
N1 0.0176(9) 0.0194(9) 0.0195(9) 0.0036(7) -0.0068(7) -0.0040(7)
N2 0.0168(9) 0.0172(8) 0.0191(8) 0.0015(7) -0.0054(7) -0.0063(7)
N3 0.0147(9) 0.0200(8) 0.0205(9) 0.0014(7) -0.0054(7) -0.0059(7)
N4 0.0168(9) 0.0189(8) 0.0180(8) 0.0007(7) -0.0050(7) -0.0061(7)
N5 0.0177(9) 0.0165(8) 0.0218(9) 0.0039(7) -0.0099(7) -0.0068(7)
C1 0.0189(13) 0.0588(18) 0.0329(14) 0.0164(13) -0.0093(11) -0.0066(12)
C2 0.0241(13) 0.0341(13) 0.0324(13) -0.0115(11) -0.0029(11) -0.0056(11)
C3 0.0188(12) 0.0294(12) 0.0415(14) 0.0018(11) -0.0039(11) -0.0098(10)
C4 0.0143(10) 0.0205(10) 0.0200(10) 0.0005(8) -0.0053(8) -0.0031(8)
C5 0.0169(10) 0.0168(9) 0.0172(9) -0.0015(8) -0.0064(8) -0.0059(8)
C6 0.0187(10) 0.0168(9) 0.0174(9) -0.0005(8) -0.0048(8) -0.0064(8)
C7 0.0273(12) 0.0206(10) 0.0217(10) 0.0043(8) -0.0112(9) -0.0081(9)
C8 0.0335(13) 0.0223(10) 0.0162(10) 0.0034(8) -0.0071(9) -0.0149(10)
C9 0.0248(12) 0.0246(11) 0.0180(10) 0.0006(8) -0.0033(9) -0.0130(9)
C10 0.0207(11) 0.0203(10) 0.0198(10) -0.0009(8) -0.0048(8) -0.0104(8)
C11 0.0166(11) 0.0260(11) 0.0235(11) 0.0027(9) -0.0022(9) -0.0092(9)
C12 0.0133(10) 0.0218(10) 0.0305(12) 0.0027(9) -0.0086(9) -0.0033(8)
C13 0.0163(10) 0.0212(10) 0.0160(9) 0.0021(8) -0.0034(8) -0.0047(8)
C14 0.0213(12) 0.0237(11) 0.0223(11) 0.0022(9) -0.0076(9) -0.0016(9)
C15 0.0338(13) 0.0168(10) 0.0239(11) 0.0031(9) -0.0127(10) -0.0021(9)
C16 0.0326(13) 0.0177(10) 0.0230(11) 0.0012(8) -0.0111(10) -0.0099(9)
C17 0.0220(11) 0.0204(10) 0.0156(9) 0.0012(8) -0.0056(8) -0.0085(8)
C18 0.0235(11) 0.0195(10) 0.0198(10) -0.0021(8) -0.0068(9) -0.0084(9)
C19 0.0267(12) 0.0194(10) 0.0222(10) 0.0006(8) -0.0082(9) -0.0088(9)
C20 0.0306(13) 0.0239(11) 0.0240(11) 0.0004(9) -0.0129(10) -0.0055(10)
C21 0.0238(12) 0.0374(13) 0.0290(12) -0.0039(10) -0.0118(10) -0.0066(10)
C22 0.0247(12) 0.0400(14) 0.0301(12) 0.0007(11) -0.0068(10) -0.0171(11)
C23 0.0302(13) 0.0241(11) 0.0261(11) 0.0029(9) -0.0100(10) -0.0124(10)
C24 0.0210(11) 0.0240(11) 0.0285(11) 0.0031(9) -0.0094(9) -0.0132(9)
C25 0.0192(10) 0.0175(9) 0.0264(11) 0.0048(8) -0.0121(9) -0.0061(8)
C26 0.0255(12) 0.0231(11) 0.0338(12) 0.0012(9) -0.0139(10) -0.0112(10)
C27 0.0362(14) 0.0252(11) 0.0305(12) -0.0012(10) -0.0157(11) -0.0120(10)
C28 0.0338(13) 0.0283(12) 0.0203(11) 0.0014(9) -0.0095(10) -0.0126(10)
C29 0.0222(11) 0.0189(10) 0.0200(10) 0.0047(8) -0.0098(9) -0.0066(8)
C30 0.0233(11) 0.0240(10) 0.0174(10) 0.0068(8) -0.0088(9) -0.0095(9)
C31 0.0258(12) 0.0302(12) 0.0234(11) 0.0085(10) -0.0081(9) -0.0085(10)
C32 0.0246(13) 0.0505(16) 0.0338(13) 0.0223(12) -0.0127(11) -0.0166(12)
C33 0.0366(15) 0.0520(16) 0.0437(15) 0.0294(13) -0.0272(13) -0.0305(13)
C34 0.0478(16) 0.0290(13) 0.0373(13) 0.0157(11) -0.0263(12) -0.0221(12)
C35 0.0280(13) 0.0254(11) 0.0241(11) 0.0063(9) -0.0127(10) -0.0109(10)

loop_
_atom_type_symbol
_atom_type_description
_atom_type_scat_dispersion_real
_atom_type_scat_dispersion_imag
_atom_type_scat_source
C C 0.0033 0.0016 'International Tables Vol C Tables 4.2.6.8 and 6.1.1.4'
H H 0.0000 0.0000 'International Tables Vol C Tables 4.2.6.8 and 6.1.1.4'
N N 0.0061 0.0033 'International Tables Vol C Tables 4.2.6.8 and 6.1.1.4'
O O 0.0106 0.0060 'International Tables Vol C Tables 4.2.6.8 and 6.1.1.4'
Cl Cl 0.1484 0.1585 'International Tables Vol C Tables 4.2.6.8 and 6.1.1.4'
Co Co 0.3494 0.9721 'International Tables Vol C Tables 4.2.6.8 and 6.1.1.4'

loop_
_geom_angle_atom_site_label_1
_geom_angle_atom_site_label_2
_geom_angle_atom_site_label_3
_geom_angle
_geom_angle_site_symmetry_1
_geom_angle_site_symmetry_3
_geom_angle_publ_flag
O1 Co1 N2 89.54(6) . . ?
O1 Co1 N4 115.30(6) . . ?
N2 Co1 N4 110.14(6) . . ?
O1 Co1 N5 101.68(6) . . ?
N2 Co1 N5 125.12(7) . . ?
N4 Co1 N5 112.49(7) . . ?
O1 Co1 N3 165.22(6) . . ?
N2 Co1 N3 79.66(7) . . ?
N4 Co1 N3 78.21(6) . . ?
N5 Co1 N3 76.94(6) . . ?
O3 Cl1 O2 110.05(11) . . ?
O3 Cl1 O4 110.20(10) . . ?
O2 Cl1 O4 109.33(10) . . ?
O3 Cl1 O5 109.26(11) . . ?
O2 Cl1 O5 108.70(10) . . ?
O4 Cl1 O5 109.29(11) . . ?
O6 Cl2 O7 110.73(13) . . ?
O6 Cl2 O9 109.29(13) . . ?
O7 Cl2 O9 109.34(12) . . ?
O6 Cl2 O8 108.95(12) . . ?
O7 Cl2 O8 109.06(11) . . ?
O9 Cl2 O8 109.45(13) . . ?
C5 O1 Co1 129.72(13) . . ?
C5 N1 C6 130.42(19) . . ?
C5 N1 H1N 117.6(19) . . ?
C6 N1 H1N 112.0(19) . . ?
C6 N2 C10 118.39(18) . . ?
C6 N2 Co1 125.85(14) . . ?
C10 N2 Co1 115.62(14) . . ?
C11 N3 C24 112.39(17) . . ?
C11 N3 C12 112.14(16) . . ?
C24 N3 C12 112.96(17) . . ?
C11 N3 Co1 107.08(13) . . ?
C24 N3 Co1 105.53(12) . . ?
C12 N3 Co1 106.13(13) . . ?
C13 N4 C17 118.63(17) . . ?
C13 N4 Co1 113.45(13) . . ?
C17 N4 Co1 127.09(14) . . ?
C25 N5 C29 118.87(17) . . ?
C25 N5 Co1 112.40(14) . . ?
C29 N5 Co1 126.31(14) . . ?
C4 C1 H1A 109.0(14) . . ?
C4 C1 H1B 112(2) . . ?
H1A C1 H1B 114(2) . . ?
C4 C1 H1C 108.4(16) . . ?
H1A C1 H1C 104(2) . . ?
H1B C1 H1C 109(2) . . ?
C4 C2 H2A 110.7(16) . . ?
C4 C2 H2B 104.1(17) . . ?
H2A C2 H2B 115(2) . . ?
C4 C2 H2C 108.1(15) . . ?
H2A C2 H2C 112(2) . . ?
H2B C2 H2C 107(2) . . ?
C4 C3 H3A 109.1(18) . . ?
C4 C3 H3B 112.1(16) . . ?
H3A C3 H3B 109(2) . . ?
C4 C3 H3C 108.9(16) . . ?
H3A C3 H3C 109(2) . . ?
H3B C3 H3C 108(2) . . ?
C1 C4 C5 114.13(18) . . ?
C1 C4 C3 110.9(2) . . ?
C5 C4 C3 107.90(17) . . ?
C1 C4 C2 109.8(2) . . ?
C5 C4 C2 105.43(17) . . ?
C3 C4 C2 108.5(2) . . ?
O1 C5 N1 123.43(19) . . ?
O1 C5 C4 117.83(18) . . ?
N1 C5 C4 118.71(18) . . ?
N2 C6 C7 122.21(19) . . ?
N2 C6 N1 120.12(18) . . ?
C7 C6 N1 117.67(19) . . ?
C8 C7 C6 118.5(2) . . ?
C8 C7 H7 121.6(16) . . ?
C6 C7 H7 119.9(16) . . ?
C7 C8 C9 120.1(2) . . ?
C7 C8 H8 118.0(14) . . ?
C9 C8 H8 121.9(14) . . ?
C10 C9 C8 118.5(2) . . ?
C10 C9 H9 118.7(15) . . ?
C8 C9 H9 122.8(15) . . ?
N2 C10 C9 122.3(2) . . ?
N2 C10 C11 115.33(18) . . ?
C9 C10 C11 122.32(19) . . ?
N3 C11 C10 110.92(17) . . ?
N3 C11 H11A 110.6(14) . . ?
C10 C11 H11A 110.8(15) . . ?
N3 C11 H11B 106.5(14) . . ?
C10 C11 H11B 108.0(14) . . ?
H11A C11 H11B 109.9(19) . . ?
N3 C12 C13 110.07(17) . . ?
N3 C12 H12A 109.0(14) . . ?
C13 C12 H12A 110.9(14) . . ?
N3 C12 H12B 111.1(14) . . ?
C13 C12 H12B 110.7(14) . . ?
H12A C12 H12B 105(2) . . ?
N4 C13 C14 122.6(2) . . ?
N4 C13 C12 116.40(17) . . ?
C14 C13 C12 121.05(19) . . ?
C13 C14 C15 118.7(2) . . ?
C13 C14 H14 117.0(16) . . ?
C15 C14 H14 124.3(16) . . ?
C16 C15 C14 119.3(2) . . ?
C16 C15 H15 121.0(16) . . ?
C14 C15 H15 119.7(16) . . ?
C15 C16 C17 120.0(2) . . ?
C15 C16 H16 120.8(14) . . ?
C17 C16 H16 119.1(14) . . ?
N4 C17 C16 120.6(2) . . ?
N4 C17 C18 118.48(18) . . ?
C16 C17 C18 120.62(19) . . ?
C19 C18 C23 118.9(2) . . ?
C19 C18 C17 119.8(2) . . ?
C23 C18 C17 120.9(2) . . ?
C20 C19 C18 120.9(2) . . ?
C20 C19 H19 119.5(15) . . ?
C18 C19 H19 119.5(15) . . ?
C19 C20 C21 119.7(2) . . ?
C19 C20 H20 121.6(17) . . ?
C21 C20 H20 118.7(17) . . ?
C22 C21 C20 120.0(2) . . ?
C22 C21 H21 120.1(17) . . ?
C20 C21 H21 119.9(17) . . ?
C21 C22 C23 120.8(2) . . ?
C21 C22 H22 119.8(16) . . ?
C23 C22 H22 119.4(16) . . ?
C22 C23 C18 119.8(2) . . ?
C22 C23 H23 122.3(15) . . ?
C18 C23 H23 117.8(15) . . ?
N3 C24 C25 110.08(17) . . ?
N3 C24 H24A 107.9(14) . . ?
C25 C24 H24A 109.1(14) . . ?
N3 C24 H24B 112.0(13) . . ?
C25 C24 H24B 110.1(14) . . ?
H24A C24 H24B 108(2) . . ?
N5 C25 C26 122.1(2) . . ?
N5 C25 C24 116.04(17) . . ?
C26 C25 C24 121.8(2) . . ?
C27 C26 C25 119.1(2) . . ?
C27 C26 H26 121.7(14) . . ?
C25 C26 H26 119.2(14) . . ?
C26 C27 C28 119.2(2) . . ?
C26 C27 H27 120.8(17) . . ?
C28 C27 H27 120.0(17) . . ?
C27 C28 C29 120.0(2) . . ?
C27 C28 H28 121.9(15) . . ?
C29 C28 H28 118.0(15) . . ?
N5 C29 C28 120.7(2) . . ?
N5 C29 C30 118.17(17) . . ?
C28 C29 C30 121.12(19) . . ?
C35 C30 C31 118.5(2) . . ?
C35 C30 C29 121.06(19) . . ?
C31 C30 C29 120.34(19) . . ?
C32 C31 C30 120.7(2) . . ?
C32 C31 H31 120.8(16) . . ?
C30 C31 H31 118.4(17) . . ?
C33 C32 C31 120.1(2) . . ?
C33 C32 H32 120.6(18) . . ?
C31 C32 H32 119.3(18) . . ?
C32 C33 C34 120.2(2) . . ?
C32 C33 H33 122.1(17) . . ?
C34 C33 H33 117.6(17) . . ?
C33 C34 C35 120.0(2) . . ?
C33 C34 H34 123.1(18) . . ?
C35 C34 H34 116.8(18) . . ?
C34 C35 C30 120.4(2) . . ?
C34 C35 H35 122.0(13) . . ?
C30 C35 H35 117.5(13) . . ?

loop_
_geom_bond_atom_site_label_1
_geom_bond_atom_site_label_2
_geom_bond_distance
_geom_bond_site_symmetry_2
_geom_bond_publ_flag
Co1 O1 1.9640(14) . ?
Co1 N2 2.0441(17) . ?
Co1 N4 2.0819(16) . ?
Co1 N5 2.0971(16) . ?
Co1 N3 2.1431(17) . ?
Cl1 O3 1.4360(17) . ?
Cl1 O2 1.4442(17) . ?
Cl1 O4 1.4451(16) . ?
Cl1 O5 1.4472(17) . ?
Cl2 O6 1.4285(18) . ?
Cl2 O7 1.4321(17) . ?
Cl2 O9 1.4329(19) . ?
Cl2 O8 1.4455(18) . ?
O1 C5 1.249(2) . ?
N1 C5 1.348(3) . ?
N1 C6 1.407(3) . ?
N1 H1N 0.81(3) . ?
N2 C6 1.343(3) . ?
N2 C10 1.364(3) . ?
N3 C11 1.470(3) . ?
N3 C24 1.474(3) . ?
N3 C12 1.475(3) . ?
N4 C13 1.353(3) . ?
N4 C17 1.362(3) . ?
N5 C25 1.353(3) . ?
N5 C29 1.357(3) . ?
C1 C4 1.517(3) . ?
C1 H1A 0.96(2) . ?
C1 H1B 1.00(4) . ?
C1 H1C 1.05(3) . ?
C2 C4 1.541(3) . ?
C2 H2A 1.03(3) . ?
C2 H2B 1.00(3) . ?
C2 H2C 0.99(3) . ?
C3 C4 1.532(3) . ?
C3 H3A 0.97(3) . ?
C3 H3B 1.00(3) . ?
C3 H3C 0.98(3) . ?
C4 C5 1.528(3) . ?
C6 C7 1.390(3) . ?
C7 C8 1.380(3) . ?
C7 H7 0.92(3) . ?
C8 C9 1.385(3) . ?
C8 H8 0.96(2) . ?
C9 C10 1.377(3) . ?
C9 H9 0.93(3) . ?
C10 C11 1.509(3) . ?
C11 H11A 0.94(3) . ?
C11 H11B 0.97(2) . ?
C12 C13 1.511(3) . ?
C12 H12A 1.03(3) . ?
C12 H12B 0.95(2) . ?
C13 C14 1.382(3) . ?
C14 C15 1.384(3) . ?
C14 H14 0.92(3) . ?
C15 C16 1.376(3) . ?
C15 H15 0.94(3) . ?
C16 C17 1.393(3) . ?
C16 H16 0.93(2) . ?
C17 C18 1.481(3) . ?
C18 C19 1.395(3) . ?
C18 C23 1.399(3) . ?
C19 C20 1.384(3) . ?
C19 H19 0.95(2) . ?
C20 C21 1.386(4) . ?
C20 H20 0.92(3) . ?
C21 C22 1.379(4) . ?
C21 H21 0.93(3) . ?
C22 C23 1.387(3) . ?
C22 H22 0.97(3) . ?
C23 H23 0.93(3) . ?
C24 C25 1.503(3) . ?
C24 H24A 0.98(3) . ?
C24 H24B 0.95(2) . ?
C25 C26 1.386(3) . ?
C26 C27 1.372(3) . ?
C26 H26 0.95(2) . ?
C27 C28 1.382(3) . ?
C27 H27 0.95(3) . ?
C28 C29 1.390(3) . ?
C28 H28 0.96(3) . ?
C29 C30 1.480(3) . ?
C30 C35 1.394(3) . ?
C30 C31 1.401(3) . ?
C31 C32 1.382(4) . ?
C31 H31 0.96(3) . ?
C32 C33 1.380(4) . ?
C32 H32 0.96(3) . ?
C33 C34 1.384(4) . ?
C33 H33 0.97(3) . ?
C34 C35 1.390(3) . ?
C34 H34 0.92(3) . ?
C35 H35 0.95(2) . ?

loop_
_geom_hbond_atom_site_label_D
_geom_hbond_atom_site_label_H
_geom_hbond_atom_site_label_A
_geom_hbond_distance_DH
_geom_hbond_distance_HA
_geom_hbond_distance_DA
_geom_hbond_angle_DHA
_geom_hbond_site_symmetry_A
N1 H1N O2 0.81(3) 2.44(3) 3.192(2) 155(2) .

loop_
_geom_torsion_atom_site_label_1
_geom_torsion_atom_site_label_2
_geom_torsion_atom_site_label_3
_geom_torsion_atom_site_label_4
_geom_torsion
_geom_torsion_site_symmetry_1
_geom_torsion_site_symmetry_2
_geom_torsion_site_symmetry_3
_geom_torsion_site_symmetry_4
_geom_torsion_publ_flag
N2 Co1 O1 C5 -9.15(16) . . . . ?
N4 Co1 O1 C5 -121.30(16) . . . . ?
N5 Co1 O1 C5 116.71(16) . . . . ?
N3 Co1 O1 C5 33.7(3) . . . . ?
O1 Co1 N2 C6 1.13(16) . . . . ?
N4 Co1 N2 C6 118.02(15) . . . . ?
N5 Co1 N2 C6 -102.87(16) . . . . ?
N3 Co1 N2 C6 -168.72(16) . . . . ?
O1 Co1 N2 C10 -174.63(14) . . . . ?
N4 Co1 N2 C10 -57.74(15) . . . . ?
N5 Co1 N2 C10 81.37(15) . . . . ?
N3 Co1 N2 C10 15.51(13) . . . . ?
O1 Co1 N3 C11 -71.6(3) . . . . ?
N2 Co1 N3 C11 -27.90(13) . . . . ?
N4 Co1 N3 C11 85.41(13) . . . . ?
N5 Co1 N3 C11 -157.88(14) . . . . ?
O1 Co1 N3 C24 48.4(3) . . . . ?
N2 Co1 N3 C24 92.04(14) . . . . ?
N4 Co1 N3 C24 -154.66(14) . . . . ?
N5 Co1 N3 C24 -37.95(13) . . . . ?
O1 Co1 N3 C12 168.5(2) . . . . ?
N2 Co1 N3 C12 -147.84(13) . . . . ?
N4 Co1 N3 C12 -34.54(13) . . . . ?
N5 Co1 N3 C12 82.17(13) . . . . ?
O1 Co1 N4 C13 -161.21(13) . . . . ?
N2 Co1 N4 C13 99.35(15) . . . . ?
N5 Co1 N4 C13 -45.23(16) . . . . ?
N3 Co1 N4 C13 25.12(14) . . . . ?
O1 Co1 N4 C17 8.13(19) . . . . ?
N2 Co1 N4 C17 -91.31(17) . . . . ?
N5 Co1 N4 C17 124.11(16) . . . . ?
N3 Co1 N4 C17 -165.53(18) . . . . ?
O1 Co1 N5 C25 -134.40(13) . . . . ?
N2 Co1 N5 C25 -36.61(16) . . . . ?
N4 Co1 N5 C25 101.69(14) . . . . ?
N3 Co1 N5 C25 30.54(13) . . . . ?
O1 Co1 N5 C29 27.59(17) . . . . ?
N2 Co1 N5 C29 125.38(16) . . . . ?
N4 Co1 N5 C29 -96.32(17) . . . . ?
N3 Co1 N5 C29 -167.47(17) . . . . ?
Co1 O1 C5 N1 10.7(3) . . . . ?
Co1 O1 C5 C4 -167.22(12) . . . . ?
C6 N1 C5 O1 -1.8(3) . . . . ?
C6 N1 C5 C4 176.12(18) . . . . ?
C1 C4 C5 O1 -166.3(2) . . . . ?
C3 C4 C5 O1 -42.6(2) . . . . ?
C2 C4 C5 O1 73.2(2) . . . . ?
C1 C4 C5 N1 15.7(3) . . . . ?
C3 C4 C5 N1 139.4(2) . . . . ?
C2 C4 C5 N1 -104.9(2) . . . . ?
C10 N2 C6 C7 1.2(3) . . . . ?
Co1 N2 C6 C7 -174.50(14) . . . . ?
C10 N2 C6 N1 -179.52(17) . . . . ?
Co1 N2 C6 N1 4.8(3) . . . . ?
C5 N1 C6 N2 -6.2(3) . . . . ?
C5 N1 C6 C7 173.14(19) . . . . ?
N2 C6 C7 C8 -2.3(3) . . . . ?
N1 C6 C7 C8 178.40(18) . . . . ?
C6 C7 C8 C9 1.2(3) . . . . ?
C7 C8 C9 C10 0.9(3) . . . . ?
C6 N2 C10 C9 1.1(3) . . . . ?
Co1 N2 C10 C9 177.16(15) . . . . ?
C6 N2 C10 C11 -175.44(17) . . . . ?
Co1 N2 C10 C11 0.7(2) . . . . ?
C8 C9 C10 N2 -2.1(3) . . . . ?
C8 C9 C10 C11 174.18(19) . . . . ?
C24 N3 C11 C10 -79.8(2) . . . . ?
C12 N3 C11 C10 151.71(18) . . . . ?
Co1 N3 C11 C10 35.7(2) . . . . ?
N2 C10 C11 N3 -25.5(3) . . . . ?
C9 C10 C11 N3 158.00(18) . . . . ?
C11 N3 C12 C13 -77.7(2) . . . . ?
C24 N3 C12 C13 154.01(17) . . . . ?
Co1 N3 C12 C13 38.84(19) . . . . ?
C17 N4 C13 C14 -0.2(3) . . . . ?
Co1 N4 C13 C14 170.08(16) . . . . ?
C17 N4 C13 C12 179.80(18) . . . . ?
Co1 N4 C13 C12 -9.9(2) . . . . ?
N3 C12 C13 N4 -20.7(3) . . . . ?
N3 C12 C13 C14 159.38(19) . . . . ?
N4 C13 C14 C15 -2.7(3) . . . . ?
C12 C13 C14 C15 177.3(2) . . . . ?
C13 C14 C15 C16 1.6(3) . . . . ?
C14 C15 C16 C17 2.3(3) . . . . ?
C13 N4 C17 C16 4.2(3) . . . . ?
Co1 N4 C17 C16 -164.62(15) . . . . ?
C13 N4 C17 C18 -169.98(18) . . . . ?
Co1 N4 C17 C18 21.2(3) . . . . ?
C15 C16 C17 N4 -5.3(3) . . . . ?
C15 C16 C17 C18 168.8(2) . . . . ?
N4 C17 C18 C19 46.6(3) . . . . ?
C16 C17 C18 C19 -127.6(2) . . . . ?
N4 C17 C18 C23 -140.8(2) . . . . ?
C16 C17 C18 C23 45.0(3) . . . . ?
C23 C18 C19 C20 1.1(3) . . . . ?
C17 C18 C19 C20 173.85(18) . . . . ?
C18 C19 C20 C21 -1.2(3) . . . . ?
C19 C20 C21 C22 0.5(3) . . . . ?
C20 C21 C22 C23 0.4(3) . . . . ?
C21 C22 C23 C18 -0.6(3) . . . . ?
C19 C18 C23 C22 -0.1(3) . . . . ?
C17 C18 C23 C22 -172.85(19) . . . . ?
C11 N3 C24 C25 156.72(18) . . . . ?
C12 N3 C24 C25 -75.2(2) . . . . ?
Co1 N3 C24 C25 40.36(19) . . . . ?
C29 N5 C25 C26 -1.8(3) . . . . ?
Co1 N5 C25 C26 161.65(17) . . . . ?
C29 N5 C25 C24 -179.61(18) . . . . ?
Co1 N5 C25 C24 -16.1(2) . . . . ?
N3 C24 C25 N5 -17.4(3) . . . . ?
N3 C24 C25 C26 164.80(19) . . . . ?
N5 C25 C26 C27 -1.2(3) . . . . ?
C24 C25 C26 C27 176.5(2) . . . . ?
C25 C26 C27 C28 2.0(3) . . . . ?
C26 C27 C28 C29 0.2(4) . . . . ?
C25 N5 C29 C28 4.0(3) . . . . ?
Co1 N5 C29 C28 -156.96(17) . . . . ?
C25 N5 C29 C30 -173.48(18) . . . . ?
Co1 N5 C29 C30 25.6(3) . . . . ?
C27 C28 C29 N5 -3.2(3) . . . . ?
C27 C28 C29 C30 174.2(2) . . . . ?
N5 C29 C30 C35 39.1(3) . . . . ?
C28 C29 C30 C35 -138.4(2) . . . . ?
N5 C29 C30 C31 -143.6(2) . . . . ?
C28 C29 C30 C31 39.0(3) . . . . ?
C35 C30 C31 C32 -0.7(3) . . . . ?
C29 C30 C31 C32 -178.1(2) . . . . ?
C30 C31 C32 C33 1.0(4) . . . . ?
C31 C32 C33 C34 -1.1(4) . . . . ?
C32 C33 C34 C35 0.9(4) . . . . ?
C33 C34 C35 C30 -0.6(3) . . . . ?
C31 C30 C35 C34 0.5(3) . . . . ?
C29 C30 C35 C34 177.9(2) . . . . ?
